data_9009478
loop_
_publ_author_name
'Starova, G. L.'
'Filatov, S. K.'
'Fundamensky, V. S.'
'Vergasova, L. P.'

_publ_section_title
;
 The crystal structure of fedotovite, K2Cu3O(SO4)3
 Note: x(S3), z(S3), and z(O11) changed to match bond length table
;
_journal_name_full 'Mineralogical Magazine'
_journal_page_first 613
_journal_page_last 616
_journal_paper_doi 10.1180/minmag.1991.055.381.14
_journal_volume 55
_journal_year 1991
_chemical_compound_source 'Tolbachik fissure eruption, Kamchatka Peninsula, Russia'
_chemical_formula_sum 'Cu3 K2 O13 S3'
_chemical_name_mineral Fedotovite
_space_group_IT_number 15
_symmetry_space_group_name_Hall '-C 2yc'
_symmetry_space_group_name_H-M 'C 1 2/c 1'
_cell_angle_alpha 90
_cell_angle_beta 111.04
_cell_angle_gamma 90
_cell_length_a 19.0370
_cell_length_b 9.479
_cell_length_c 14.231
_cell_formula_units_Z 8
_cell_volume 2396.799
_database_code_amcsd 0014494
_exptl_crystal_density_diffrn 3.176
_cod_original_formula_sum 'K2 Cu3 S3 O13'
_cod_database_code 9009478

loop_
_space_group_symop_operation_xyz
x,y,z
1/2+x,1/2+y,z
x,-y,1/2+z
1/2+x,1/2-y,1/2+z
-x,y,1/2-z
1/2-x,1/2+y,1/2-z
-x,-y,-z
1/2-x,1/2-y,-z

loop_
_atom_site_aniso_label
_atom_site_aniso_U_11
_atom_site_aniso_U_22
_atom_site_aniso_U_33
_atom_site_aniso_U_12
_atom_site_aniso_U_13
_atom_site_aniso_U_23
K1 0.02103 0.04002 0.04369 0.00583 0.00557 -0.00026
K2 0.02191 0.05509 0.04965 0.00709 0.00836 -0.00925
Cu1 0.02026 0.01672 0.01406 0.00063 0.00734 -0.00228
Cu2 0.01913 0.01925 0.01482 -0.00076 0.00697 -0.00443
Cu3 0.01494 0.01444 0.02229 0.00013 0.00532 0.00101
S1 0.02508 0.01520 0.01127 0.00013 0.00912 0.00013
S2 0.01913 0.01735 0.01976 0.00241 0.00482 0.00152
S3 0.01671 0.01824 0.02305 -0.00215 0.00785 0.00101
O1 0.01774 0.01393 0.01140 0.00000 0.00634 0.00000
O2 0.02533 0.02407 0.01976 0.00126 0.00899 0.00570
O3 0.03293 0.02280 0.01900 -0.00139 0.00228 0.00532
O4 0.02912 0.02027 0.02026 0.00102 0.00937 -0.00582
O5 0.02153 0.03673 0.02660 -0.00253 0.00671 -0.01140
O6 0.02407 0.03166 0.02280 -0.00126 0.00709 -0.00912
O7 0.01774 0.02153 0.04940 0.00050 0.00887 0.00380
O8 0.02279 0.02913 0.03926 0.00887 0.01266 0.00127
O9 0.02407 0.01938 0.02406 -0.00063 0.00912 -0.00684
O10 0.02660 0.03673 0.02280 0.00760 0.00634 -0.00760
O11 0.02786 0.03673 0.02913 -0.01140 0.01646 -0.01014
O12 0.01393 0.01266 0.01773 0.00000 0.00507 0.00000
O13 0.02026 0.02027 0.04053 0.00203 -0.00127 0.00139
O14 0.02153 0.02786 0.03040 0.00633 0.00380 0.00253

loop_
_atom_site_label
_atom_site_fract_x
_atom_site_fract_y
_atom_site_fract_z
K1 0.32573 0.75190 0.43880
K2 0.19570 0.73460 0.12490
Cu1 0.48071 0.01816 0.34265
Cu2 0.48587 0.47738 0.14018
Cu3 0.42119 0.74635 0.20615
S1 0.50646 0.75050 0.49040
S2 0.64724 0.02610 0.36520
S3 0.35150 0.46480 0.21480
O1 0.50000 0.89080 0.25000
O2 0.45010 0.82690 0.40660
O3 0.56200 0.67710 0.45820
O4 0.46360 0.64800 0.52670
O5 0.58910 0.05720 0.40980
O6 0.40510 0.43940 0.31830
O7 0.33850 0.61950 0.20000
O8 0.28030 0.39660 0.20070
O9 0.54780 0.85040 0.57060
O10 0.62150 0.07200 0.25850
O11 0.38440 0.41500 0.14300
O12 0.50000 0.60450 0.25000
O13 0.66060 0.87070 0.36990
O14 0.71690 0.09590 0.42430

loop_
_cod_related_entry_id
_cod_related_entry_database
_cod_related_entry_code
1 AMCSD 0014494
